data_7700097
loop_
_publ_author_name
'Damjanovi\'c, Vladimir'
'Pisk, Jana'
'Kuzman, Dino'
'Agustin, Dominique'
'Vrdoljak, Vi\<snja'
'Stilinovi\'c, Vladimir'
'Cindri\'c, Marina'

_publ_section_title
;
 The synthesis, structure and catalytic properties of the
 [Mo<sub>7</sub>O<sub>24</sub>(\m-Mo<sub>8</sub>O<sub>26</sub>)Mo<sub>7</sub>O<sub>24</sub>]<sup>16-</sup>
 anion formed via two intermediate heptamolybdates
 [Co(en)<sub>3</sub>]<sub>2</sub>[NaMo<sub>7</sub>O<sub>24</sub>]Cl&#x00B7;nH<sub>2</sub>O
 and
 (H<sub>3</sub>O)[Co(en)<sub>3</sub>]<sub>2</sub>[Mo<sub>7</sub>O<sub>24</sub>]Cl&#x00B7;9H<sub>2</sub>O.
;
_journal_issue 27
_journal_name_full 'Dalton transactions (Cambridge, England : 2003)'
_journal_page_first 9974
_journal_page_last 9983
_journal_paper_doi 10.1039/c9dt01625b
_journal_volume 48
_journal_year 2019
_chemical_formula_sum 'C12 H50 Co2 Mo N8 O21'
_chemical_formula_weight 856.40
_space_group_crystal_system monoclinic
_space_group_IT_number 14
_space_group_name_Hall '-P 2ybc'
_space_group_name_H-M_alt 'P 1 21/c 1'
_symmetry_space_group_name_Hall '-P 2ybc'
_symmetry_space_group_name_H-M 'P 1 21/c 1'
_atom_sites_solution_hydrogens geom
_audit_creation_method SHELXL-2014/7
_audit_update_record
;
2019-03-21 deposited with the CCDC.    2019-05-13 downloaded from the CCDC.
;
_cell_angle_alpha 90
_cell_angle_beta 105.512(4)
_cell_angle_gamma 90
_cell_formula_units_Z 4
_cell_length_a 21.3629(8)
_cell_length_b 11.9111(4)
_cell_length_c 13.1716(5)
_cell_measurement_reflns_used 7935
_cell_measurement_temperature 295(2)
_cell_measurement_theta_max 41.0626
_cell_measurement_theta_min 3.8711
_cell_volume 3229.5(2)
_computing_cell_refinement
;
CrysAlis RED, Oxford Diffraction Ltd.,
Version 1.171.32.29 (release 10-06-2008 CrysAlis171 .NET)
(compiled Jun 10 2008,16:49:55)
;
_computing_data_collection
;
CrysAlis CCD, Oxford Diffraction Ltd.,
Version 1.171.32.29 (release 10-06-2008 CrysAlis171 .NET)
(compiled Jun 10 2008,16:49:55)
;
_computing_data_reduction
;
CrysAlis RED, Oxford Diffraction Ltd.,
Version 1.171.32.29 (release 10-06-2008 CrysAlis171 .NET)
(compiled Jun 10 2008,16:49:55)
;
_computing_molecular_graphics
;
Mercury CSD 3.10.3 (Build 205818) 
Created on uto kol 14 05:36:29 2018
;
_computing_publication_material 'PARST (Nardelli, 1983)'
_computing_structure_refinement 'SHELXL-2014/7 (Sheldrick, 2014)'
_computing_structure_solution 'SHELXS-2014/7 (Sheldrick, 2014)'
_diffrn_ambient_temperature 295(2)
_diffrn_detector_area_resol_mean 16.3426
_diffrn_measured_fraction_theta_full 0.994
_diffrn_measured_fraction_theta_max 0.993
_diffrn_measurement_device_type 'Oxford Diffraction Xcalibur Kappa CCD'
_diffrn_radiation_monochromator graphite
_diffrn_radiation_type 'Mo K\a'
_diffrn_radiation_wavelength 0.7107
_diffrn_reflns_av_R_equivalents 0.0441
_diffrn_reflns_av_unetI/netI 0.0476
_diffrn_reflns_Laue_measured_fraction_full 0.994
_diffrn_reflns_Laue_measured_fraction_max 0.993
_diffrn_reflns_limit_h_max 27
_diffrn_reflns_limit_h_min -27
_diffrn_reflns_limit_k_max 15
_diffrn_reflns_limit_k_min -15
_diffrn_reflns_limit_l_max 16
_diffrn_reflns_limit_l_min -16
_diffrn_reflns_number 19857
_diffrn_reflns_point_group_measured_fraction_full 0.994
_diffrn_reflns_point_group_measured_fraction_max 0.993
_diffrn_reflns_theta_full 25.242
_diffrn_reflns_theta_max 26.999
_diffrn_reflns_theta_min 3.953
_diffrn_source 'fine-focus sealed tube'
_exptl_absorpt_coefficient_mu 1.490
_exptl_absorpt_correction_T_max 1.00000
_exptl_absorpt_correction_T_min 0.51457
_exptl_absorpt_correction_type multi-scan
_exptl_absorpt_process_details
;
CrysAlis RED, Oxford Diffraction Ltd.,
Version 1.171.32.29 (release 10-06-2008 CrysAlis171 .NET)
(compiled Jun 10 2008,16:49:55)
Empirical absorption correction using spherical harmonics,
 implemented in SCALE3 ABSPACK scaling algorithm.
;
_exptl_crystal_colour red
_exptl_crystal_density_diffrn 1.761
_exptl_crystal_description block
_exptl_crystal_F_000 1768
_exptl_crystal_size_max 0.33
_exptl_crystal_size_mid 0.27
_exptl_crystal_size_min 0.12
_refine_diff_density_max 1.212
_refine_diff_density_min -0.807
_refine_diff_density_rms 0.130
_refine_ls_extinction_method none
_refine_ls_goodness_of_fit_ref 1.115
_refine_ls_hydrogen_treatment constr
_refine_ls_matrix_type full
_refine_ls_number_parameters 397
_refine_ls_number_reflns 6999
_refine_ls_number_restraints 0
_refine_ls_restrained_S_all 1.115
_refine_ls_R_factor_all 0.0798
_refine_ls_R_factor_gt 0.0609
_refine_ls_shift/su_max 0.000
_refine_ls_shift/su_mean 0.000
_refine_ls_structure_factor_coef Fsqd
_refine_ls_weighting_details 'w=1/[\s^2^(Fo^2^)+(0.0526P)^2^+15.8694P] where P=(Fo^2^+2Fc^2^)/3'
_refine_ls_weighting_scheme calc
_refine_ls_wR_factor_gt 0.1439
_refine_ls_wR_factor_ref 0.1494
_reflns_Friedel_coverage 0.000
_reflns_number_gt 5489
_reflns_number_total 6999
_reflns_threshold_expression 'I > 2\s(I)'
_cod_data_source_file c9dt01625b2.cif
_cod_data_source_block 4
_cod_depositor_comments 'Adding full bibliography for 7700094--7700099.cif.'
_cod_database_code 7700097
_shelx_shelxl_version_number 2014/7
_shelx_space_group_comment
;
The symmetry employed for this shelxl refinement is uniquely defined
by the following loop, which should always be used as a source of
symmetry information in preference to the above space-group names.
They are only intended as comments.
;

loop_
_space_group_symop_operation_xyz
'x, y, z'
'-x, y+1/2, -z+1/2'
'-x, -y, -z'
'x, -y-1/2, z-1/2'

loop_
_atom_site_label
_atom_site_type_symbol
_atom_site_fract_x
_atom_site_fract_y
_atom_site_fract_z
_atom_site_U_iso_or_equiv
_atom_site_adp_type
_atom_site_occupancy
_atom_site_site_symmetry_order
_atom_site_calc_flag
_atom_site_refinement_flags_posn
_atom_site_refinement_flags_adp
O13 O -0.1143(2) 0.8230(4) 0.4531(4) 0.0441(11) Uani 1 1 d . .
O14 O 0.2035(2) 0.3666(4) 0.6089(4) 0.0480(12) Uani 1 1 d . .
O15 O 0.2381(2) 0.4155(4) 0.0967(4) 0.0450(11) Uani 1 1 d . .
O17 O 0.3571(3) -0.0602(5) 0.4066(4) 0.0662(16) Uani 1 1 d . .
O16 O 0.3200(4) 0.7750(6) 0.5221(7) 0.104(3) Uani 1 1 d . .
O18 O 0.1714(4) 0.7155(6) 0.4711(7) 0.104(3) Uani 1 1 d . .
O19 O 0.1428(4) 0.5698(6) 0.6121(6) 0.101(3) Uani 1 1 d . .
O20 O 0.2597(5) 0.5946(7) 0.3822(7) 0.117(3) Uani 1 1 d . .
O21 O 0.2316(6) 0.6357(8) 0.1466(10) 0.178(6) Uani 1 1 d . .
Mo1 Mo 0.30528(2) 0.27257(4) 0.39813(4) 0.02749(14) Uani 1 1 d . .
Co2 Co 0.47301(3) 0.58599(5) 0.67614(5) 0.01943(17) Uani 1 1 d . .
O6 O 0.49433(19) 0.7429(3) 0.6720(3) 0.0254(8) Uani 1 1 d . .
O5 O 0.44529(19) 0.5975(3) 0.5260(3) 0.0259(8) Uani 1 1 d . .
N7 N 0.5089(2) 0.5860(4) 0.8262(3) 0.0276(10) Uani 1 1 d . .
H7A H 0.4936 0.6440 0.8548 0.033 Uiso 1 1 calc R U
H7B H 0.4981 0.5230 0.8538 0.033 Uiso 1 1 calc R U
O11 O 0.2896(3) 0.2769(4) 0.2594(4) 0.0513(12) Uani 1 1 d . .
N6 N 0.4439(2) 0.4301(4) 0.6677(4) 0.0243(9) Uani 1 1 d . .
H6A H 0.4374 0.4051 0.6020 0.029 Uiso 1 1 calc R U
H6B H 0.4743 0.3875 0.7097 0.029 Uiso 1 1 calc R U
O7 O 0.4480(2) 0.7172(3) 0.3976(3) 0.0340(9) Uani 1 1 d . .
N8 N 0.5591(2) 0.5408(4) 0.6691(4) 0.0264(10) Uani 1 1 d . .
H8A H 0.5560 0.4815 0.6269 0.032 Uiso 1 1 calc R U
H8B H 0.5776 0.5965 0.6425 0.032 Uiso 1 1 calc R U
C10 C 0.3830(3) 0.4220(5) 0.6999(5) 0.0349(14) Uani 1 1 d . .
H10A H 0.3922 0.4200 0.7761 0.042 Uiso 1 1 calc R U
H10B H 0.3594 0.3544 0.6715 0.042 Uiso 1 1 calc R U
C4 C 0.4825(3) 0.7822(4) 0.5779(4) 0.0253(11) Uani 1 1 d . .
C3 C 0.4566(3) 0.6935(4) 0.4913(4) 0.0244(11) Uani 1 1 d . .
N5 N 0.3863(2) 0.6237(4) 0.6884(4) 0.0297(10) Uani 1 1 d . .
H5A H 0.3883 0.6426 0.7546 0.036 Uiso 1 1 calc R U
H5B H 0.3705 0.6818 0.6470 0.036 Uiso 1 1 calc R U
O8 O 0.4889(3) 0.8800(3) 0.5546(3) 0.0404(11) Uani 1 1 d . .
O12 O 0.2931(2) 0.1352(4) 0.4382(4) 0.0450(11) Uani 1 1 d . .
C11 C 0.5804(3) 0.5941(6) 0.8480(5) 0.0394(15) Uani 1 1 d . .
H11A H 0.6012 0.5748 0.9208 0.047 Uiso 1 1 calc R U
H11B H 0.5932 0.6698 0.8349 0.047 Uiso 1 1 calc R U
O10 O 0.2542(3) 0.3673(4) 0.4391(4) 0.0534(13) Uani 1 1 d . .
O9 O 0.3859(2) 0.3113(4) 0.4549(4) 0.0456(11) Uani 1 1 d . .
C12 C 0.5993(3) 0.5123(6) 0.7746(5) 0.0388(15) Uani 1 1 d . .
H12A H 0.6451 0.5197 0.7781 0.047 Uiso 1 1 calc R U
H12B H 0.5911 0.4359 0.7928 0.047 Uiso 1 1 calc R U
C9 C 0.3435(3) 0.5247(6) 0.6568(6) 0.0421(15) Uani 1 1 d . .
H9A H 0.3283 0.5203 0.5806 0.051 Uiso 1 1 calc R U
H9B H 0.3061 0.5304 0.6851 0.051 Uiso 1 1 calc R U
Co1 Co 0.02850(3) 0.92074(6) 0.31642(5) 0.02143(17) Uani 1 1 d . .
O1 O 0.05383(19) 0.9121(3) 0.4667(3) 0.0270(8) Uani 1 1 d . .
O2 O 0.0055(2) 0.7649(3) 0.3206(3) 0.0282(8) Uani 1 1 d . .
N2 N -0.0030(3) 0.9200(4) 0.1654(4) 0.0308(11) Uani 1 1 d . .
H2A H 0.0091 0.9828 0.1392 0.037 Uiso 1 1 calc R U
H2B H 0.0138 0.8619 0.1391 0.037 Uiso 1 1 calc R U
C2 C 0.0123(3) 0.7297(5) 0.4158(4) 0.0275(11) Uani 1 1 d . .
N3 N 0.0583(2) 1.0750(4) 0.3262(4) 0.0278(10) Uani 1 1 d . .
H3A H 0.0301 1.1166 0.2791 0.033 Uiso 1 1 calc R U
H3B H 0.0601 1.1018 0.3900 0.033 Uiso 1 1 calc R U
N1 N -0.0590(2) 0.9667(4) 0.3162(4) 0.0285(10) Uani 1 1 d . .
H1A H -0.0777 0.9129 0.3446 0.034 Uiso 1 1 calc R U
H1B H -0.0572 1.0285 0.3547 0.034 Uiso 1 1 calc R U
C1 C 0.0409(3) 0.8168(4) 0.5024(4) 0.0256(11) Uani 1 1 d . .
N4 N 0.1164(2) 0.8815(4) 0.3119(4) 0.0331(11) Uani 1 1 d . .
H4A H 0.1301 0.8212 0.3515 0.040 Uiso 1 1 calc R U
H4B H 0.1170 0.8661 0.2460 0.040 Uiso 1 1 calc R U
O4 O 0.0482(2) 0.7940(3) 0.5957(3) 0.0353(10) Uani 1 1 d . .
O3 O -0.0016(3) 0.6351(4) 0.4385(3) 0.0493(13) Uani 1 1 d . .
C8 C 0.1594(3) 0.9790(5) 0.3526(6) 0.0447(16) Uani 1 1 d . .
H8C H 0.1996 0.9727 0.3318 0.054 Uiso 1 1 calc R U
H8D H 0.1700 0.9813 0.4289 0.054 Uiso 1 1 calc R U
C6 C -0.0743(3) 0.9118(6) 0.1356(5) 0.0421(16) Uani 1 1 d . .
H6C H -0.0876 0.8352 0.1435 0.051 Uiso 1 1 calc R U
H6D H -0.0920 0.9344 0.0628 0.051 Uiso 1 1 calc R U
C5 C -0.0979(3) 0.9884(6) 0.2075(5) 0.0444(16) Uani 1 1 d . .
H5C H -0.0930 1.0661 0.1888 0.053 Uiso 1 1 calc R U
H5D H -0.1435 0.9745 0.2014 0.053 Uiso 1 1 calc R U
C7 C 0.1235(3) 1.0833(5) 0.3068(6) 0.0393(15) Uani 1 1 d . .
H7C H 0.1462 1.1496 0.3407 0.047 Uiso 1 1 calc R U
H7D H 0.1197 1.0878 0.2318 0.047 Uiso 1 1 calc R U

loop_
_atom_site_aniso_label
_atom_site_aniso_U_11
_atom_site_aniso_U_22
_atom_site_aniso_U_33
_atom_site_aniso_U_23
_atom_site_aniso_U_13
_atom_site_aniso_U_12
O13 0.038(2) 0.046(3) 0.050(3) 0.002(2) 0.015(2) -0.008(2)
O14 0.047(3) 0.047(3) 0.055(3) 0.000(2) 0.023(2) 0.002(2)
O15 0.046(3) 0.049(3) 0.040(3) 0.004(2) 0.011(2) 0.006(2)
O17 0.102(5) 0.044(3) 0.055(3) 0.001(3) 0.025(3) 0.008(3)
O16 0.083(5) 0.086(5) 0.133(7) 0.068(5) 0.016(5) 0.008(4)
O18 0.108(6) 0.083(5) 0.117(7) 0.044(5) 0.021(5) 0.019(4)
O19 0.154(7) 0.078(5) 0.094(5) 0.019(4) 0.073(5) 0.043(5)
O20 0.124(7) 0.076(5) 0.125(7) 0.004(5) -0.014(5) -0.018(5)
O21 0.205(12) 0.087(7) 0.175(10) -0.043(7) -0.064(8) 0.050(7)
Mo1 0.0318(2) 0.0290(3) 0.0236(2) 0.0023(2) 0.01070(18) 0.0007(2)
Co2 0.0308(4) 0.0127(3) 0.0165(3) -0.0011(3) 0.0092(3) -0.0014(3)
O6 0.043(2) 0.0172(19) 0.0176(17) -0.0025(14) 0.0108(15) -0.0035(15)
O5 0.042(2) 0.0157(18) 0.0189(18) -0.0036(14) 0.0070(16) -0.0054(16)
N7 0.050(3) 0.015(2) 0.017(2) -0.0009(17) 0.008(2) 0.003(2)
O11 0.076(4) 0.054(3) 0.027(2) 0.005(2) 0.020(2) 0.011(3)
N6 0.032(2) 0.017(2) 0.026(2) -0.0024(18) 0.0103(19) -0.0019(18)
O7 0.059(3) 0.026(2) 0.0189(19) 0.0017(16) 0.0137(18) -0.0036(19)
N8 0.032(2) 0.020(2) 0.031(2) -0.0049(19) 0.015(2) -0.0027(19)
C10 0.036(3) 0.022(3) 0.049(4) -0.001(3) 0.017(3) -0.007(2)
C4 0.041(3) 0.015(2) 0.022(3) -0.004(2) 0.012(2) -0.001(2)
C3 0.038(3) 0.018(2) 0.019(2) -0.002(2) 0.011(2) 0.001(2)
N5 0.036(3) 0.022(2) 0.035(3) 0.004(2) 0.015(2) 0.005(2)
O8 0.083(3) 0.0148(19) 0.027(2) -0.0006(16) 0.022(2) -0.007(2)
O12 0.050(3) 0.031(2) 0.053(3) 0.005(2) 0.013(2) -0.008(2)
C11 0.046(4) 0.037(4) 0.028(3) 0.002(3) -0.002(3) -0.010(3)
O10 0.062(3) 0.058(3) 0.047(3) -0.003(2) 0.027(2) 0.017(3)
O9 0.039(2) 0.051(3) 0.046(3) 0.009(2) 0.012(2) -0.010(2)
C12 0.029(3) 0.036(3) 0.048(4) 0.006(3) 0.003(3) -0.001(3)
C9 0.029(3) 0.039(4) 0.058(4) 0.001(3) 0.011(3) -0.002(3)
Co1 0.0321(4) 0.0148(3) 0.0182(3) -0.0008(3) 0.0080(3) 0.0002(3)
O1 0.042(2) 0.0136(18) 0.0227(19) -0.0039(15) 0.0048(16) -0.0015(16)
O2 0.046(2) 0.0190(18) 0.0200(18) -0.0024(15) 0.0103(16) -0.0047(17)
N2 0.051(3) 0.018(2) 0.023(2) -0.0017(18) 0.010(2) 0.000(2)
C2 0.046(3) 0.020(3) 0.021(3) 0.000(2) 0.017(2) -0.001(2)
N3 0.037(3) 0.020(2) 0.026(2) 0.0020(19) 0.008(2) -0.003(2)
N1 0.031(2) 0.023(2) 0.031(3) -0.004(2) 0.009(2) 0.0002(19)
C1 0.034(3) 0.019(3) 0.024(3) -0.003(2) 0.008(2) 0.003(2)
N4 0.038(3) 0.025(3) 0.039(3) 0.003(2) 0.016(2) 0.005(2)
O4 0.064(3) 0.023(2) 0.0195(19) -0.0006(16) 0.0112(18) -0.0010(19)
O3 0.101(4) 0.020(2) 0.032(2) -0.0037(18) 0.026(3) -0.015(2)
C8 0.035(3) 0.034(4) 0.064(5) 0.001(3) 0.012(3) -0.002(3)
C6 0.057(4) 0.047(4) 0.017(3) -0.004(3) 0.000(3) -0.003(3)
C5 0.041(4) 0.047(4) 0.039(4) 0.000(3) 0.001(3) 0.009(3)
C7 0.045(4) 0.029(3) 0.049(4) 0.002(3) 0.022(3) -0.009(3)

loop_
_atom_type_symbol
_atom_type_description
_atom_type_scat_dispersion_real
_atom_type_scat_dispersion_imag
_atom_type_scat_source
C C 0.0033 0.0016 'International Tables Vol C Tables 4.2.6.8 and 6.1.1.4'
H H 0.0000 0.0000 'International Tables Vol C Tables 4.2.6.8 and 6.1.1.4'
N N 0.0061 0.0033 'International Tables Vol C Tables 4.2.6.8 and 6.1.1.4'
O O 0.0106 0.0060 'International Tables Vol C Tables 4.2.6.8 and 6.1.1.4'
Co Co 0.3494 0.9721 'International Tables Vol C Tables 4.2.6.8 and 6.1.1.4'
Mo Mo -1.6832 0.6857 'International Tables Vol C Tables 4.2.6.8 and 6.1.1.4'

loop_
_geom_angle_atom_site_label_1
_geom_angle_atom_site_label_2
_geom_angle_atom_site_label_3
_geom_angle
O9 Mo1 O10 108.8(3)
O9 Mo1 O12 109.0(2)
O10 Mo1 O12 110.7(2)
O9 Mo1 O11 109.1(2)
O10 Mo1 O11 109.7(2)
O12 Mo1 O11 109.5(2)
O5 Co2 N7 173.34(19)
O5 Co2 O6 84.91(15)
N7 Co2 O6 89.82(17)
O5 Co2 N8 90.34(18)
N7 Co2 N8 85.8(2)
O6 Co2 N8 91.93(18)
O5 Co2 N6 90.21(17)
N7 Co2 N6 95.28(19)
O6 Co2 N6 174.10(18)
N8 Co2 N6 91.42(19)
O5 Co2 N5 91.78(19)
N7 Co2 N5 92.4(2)
O6 Co2 N5 90.91(18)
N8 Co2 N5 176.60(19)
N6 Co2 N5 85.91(19)
C4 O6 Co2 113.2(3)
C3 O5 Co2 113.5(3)
C11 N7 Co2 107.9(4)
C10 N6 Co2 109.7(3)
C12 N8 Co2 110.0(4)
N6 C10 C9 106.6(5)
O8 C4 O6 125.7(5)
O8 C4 C3 120.5(5)
O6 C4 C3 113.7(4)
O7 C3 O5 124.9(5)
O7 C3 C4 120.8(5)
O5 C3 C4 114.3(4)
C9 N5 Co2 108.7(4)
N7 C11 C12 105.9(5)
N8 C12 C11 105.7(5)
N5 C9 C10 107.4(5)
O1 Co1 N2 174.92(19)
O1 Co1 O2 85.55(15)
N2 Co1 O2 90.23(18)
O1 Co1 N3 89.14(18)
N2 Co1 N3 95.2(2)
O2 Co1 N3 174.01(19)
O1 Co1 N1 91.30(18)
N2 Co1 N1 86.0(2)
O2 Co1 N1 91.07(19)
N3 Co1 N1 91.8(2)
O1 Co1 N4 90.6(2)
N2 Co1 N4 92.3(2)
O2 Co1 N4 91.44(19)
N3 Co1 N4 85.8(2)
N1 Co1 N4 177.0(2)
C1 O1 Co1 113.4(3)
C2 O2 Co1 112.1(3)
C6 N2 Co1 109.1(4)
O3 C2 O2 124.3(5)
O3 C2 C1 120.9(5)
O2 C2 C1 114.8(5)
C7 N3 Co1 111.0(4)
C5 N1 Co1 110.0(4)
O4 C1 O1 125.4(5)
O4 C1 C2 120.8(5)
O1 C1 C2 113.9(4)
C8 N4 Co1 108.0(4)
N4 C8 C7 107.5(5)
N2 C6 C5 106.9(5)
N1 C5 C6 108.1(5)
N3 C7 C8 106.1(5)

loop_
_geom_bond_atom_site_label_1
_geom_bond_atom_site_label_2
_geom_bond_distance
Mo1 O9 1.746(5)
Mo1 O10 1.752(5)
Mo1 O12 1.760(4)
Mo1 O11 1.769(4)
Co2 O5 1.912(4)
Co2 N7 1.920(4)
Co2 O6 1.928(4)
Co2 N8 1.943(4)
Co2 N6 1.953(4)
Co2 N5 1.954(5)
O6 C4 1.285(6)
O5 C3 1.278(6)
N7 C11 1.480(8)
N6 C10 1.476(7)
O7 C3 1.230(6)
N8 C12 1.465(8)
C10 C9 1.507(9)
C4 O8 1.222(6)
C4 C3 1.545(7)
N5 C9 1.481(8)
C11 C12 1.502(9)
Co1 O1 1.910(4)
Co1 N2 1.922(5)
Co1 O2 1.925(4)
Co1 N3 1.938(4)
Co1 N1 1.947(5)
Co1 N4 1.951(5)
O1 C1 1.287(6)
O2 C2 1.292(6)
N2 C6 1.471(8)
C2 O3 1.223(7)
C2 C1 1.542(8)
N3 C7 1.486(8)
N1 C5 1.473(8)
C1 O4 1.227(6)
N4 C8 1.489(8)
C8 C7 1.500(9)
C6 C5 1.496(9)
